data_7103813
loop_
_publ_author_name
'Du, Shaowu'
'Farley, Robert D.'
'Harvey, Jeremy N.'
'Jeffery, John C.'
'Kautz, Jason A.'
'Maher, John P.'
'McGrath, Thomas D.'
'Murphy, Damien M.'
'Riis-Johannessen, T.'
'Stone, F. Gordon A.'

_publ_section_title
;
 The seventeen- and eighteen-electron metallacarbaboranes
 [1,1,1-(CO)~3~-2-Ph-closo-1,2-MnCB~9~H~9~]^n-^ (n = 1, 2):
 a structurally characterized, redox-related pair
;
_journal_coden_ASTM CHCOFS
_journal_issue 15
_journal_name_full
;
 Chemical Communications (Cambridge, United Kingdom)
;
_journal_page_first 1846
_journal_page_last 1847
_journal_paper_doi 10.1039/b304101h
_journal_year 2003
_chemical_formula_sum 'C46 H44 B9 Mn N O3 P2'
_chemical_formula_weight 872.99
_space_group_IT_number 2
_symmetry_cell_setting triclinic
_symmetry_space_group_name_Hall '-P 1'
_symmetry_space_group_name_H-M 'P -1'
_atom_sites_solution_hydrogens geom
_atom_sites_solution_primary direct
_atom_sites_solution_secondary difmap
_audit_creation_method SHELXL-97
_cell_angle_alpha 85.1960(10)
_cell_angle_beta 70.3330(10)
_cell_angle_gamma 79.9260(10)
_cell_formula_units_Z 2
_cell_length_a 10.89980(10)
_cell_length_b 13.90490(10)
_cell_length_c 15.7182(2)
_cell_measurement_reflns_used 11234
_cell_measurement_temperature 100(2)
_cell_measurement_theta_max 140.042
_cell_measurement_theta_min 6.458
_cell_volume 2207.91(4)
_computing_cell_refinement 'SAINT (Bruker, 2001a)'
_computing_data_collection 'SMART (Bruker, 2001c)'
_computing_data_reduction 'SAINT (Bruker, 2001a)'
_computing_molecular_graphics 'SHELXTL (Bruker, 2001b)'
_computing_publication_material 'SHELXTL (Bruker, 2001b)'
_computing_structure_refinement 'SHELXL-97 (Sheldrick, 1997a)'
_computing_structure_solution 'SHELXS-97 (Sheldrick, 1997b)'
_diffrn_ambient_temperature 100(2)
_diffrn_measured_fraction_theta_full 0.894
_diffrn_measured_fraction_theta_max 0.894
_diffrn_measurement_device_type 'Bruker Proteum CCD area detector'
_diffrn_measurement_method 'Frames, each covering 0.3 \% in \w'
_diffrn_radiation_monochromator 'Osmic ConFocal MaxFlux mirror optics'
_diffrn_radiation_source '4.8 kW rotating anode'
_diffrn_radiation_type CuK\a
_diffrn_radiation_wavelength 1.54184
_diffrn_reflns_av_R_equivalents 0.0279
_diffrn_reflns_av_sigmaI/netI 0.0331
_diffrn_reflns_limit_h_max 12
_diffrn_reflns_limit_h_min -13
_diffrn_reflns_limit_k_max 16
_diffrn_reflns_limit_k_min -16
_diffrn_reflns_limit_l_max 18
_diffrn_reflns_limit_l_min -19
_diffrn_reflns_number 17517
_diffrn_reflns_theta_full 70.22
_diffrn_reflns_theta_max 70.22
_diffrn_reflns_theta_min 2.99
_exptl_absorpt_coefficient_mu 3.441
_exptl_absorpt_correction_T_max 1
_exptl_absorpt_correction_T_min 0.286
_exptl_absorpt_correction_type multi-scan
_exptl_absorpt_process_details 'SADABS (Sheldrick, 1996)'
_exptl_crystal_colour 'Dark green'
_exptl_crystal_density_diffrn 1.313
_exptl_crystal_density_meas ?
_exptl_crystal_density_method .
_exptl_crystal_description Block
_exptl_crystal_F_000 902
_exptl_crystal_size_max 0.5
_exptl_crystal_size_mid 0.4
_exptl_crystal_size_min 0.1
_refine_diff_density_max 0.461
_refine_diff_density_min -0.345
_refine_diff_density_rms 0.058
_refine_ls_extinction_method none
_refine_ls_goodness_of_fit_ref 0.967
_refine_ls_hydrogen_treatment mixed
_refine_ls_matrix_type full
_refine_ls_number_parameters 559
_refine_ls_number_reflns 7517
_refine_ls_number_restraints 0
_refine_ls_restrained_S_all 0.967
_refine_ls_R_factor_all 0.0389
_refine_ls_R_factor_gt 0.0366
_refine_ls_shift/su_max 0.001
_refine_ls_shift/su_mean 0.000
_refine_ls_structure_factor_coef Fsqd
_refine_ls_weighting_details 'calc w=1/[\s^2^(Fo^2^)+(0.0737P)^2^+0.0000P] where P=(Fo^2^+2Fc^2^)/3'
_refine_ls_weighting_scheme calc
_refine_ls_wR_factor_gt 0.0982
_refine_ls_wR_factor_ref 0.0995
_reflns_number_gt 6672
_reflns_number_total 7517
_reflns_threshold_expression >2sigma(I)
_cod_data_source_file b304101h.txt
_cod_data_source_block 3
_cod_depositor_comments
;
The following automatic conversions were performed:
'_symmetry_cell_setting' value 'Triclinic' changed to 'triclinic'
according to '/home/saulius/struct/CIF-dictionaries/cif_core.dic'
dictionary named 'cif_core.dic' version 2.4.1 from 2010-06-29.

Automatic conversion script
Id: cif_fix_enum 1527 2010-12-29 10:47:43Z saulius 
;
_cod_original_sg_symbol_H-M P-1
_cod_database_code 7103813

loop_
_symmetry_equiv_pos_as_xyz
'x, y, z'
'-x, -y, -z'

loop_
_atom_site_label
_atom_site_type_symbol
_atom_site_fract_x
_atom_site_fract_y
_atom_site_fract_z
_atom_site_U_iso_or_equiv
_atom_site_adp_type
_atom_site_occupancy
_atom_site_symmetry_multiplicity
_atom_site_calc_flag
_atom_site_refinement_flags
_atom_site_disorder_assembly
_atom_site_disorder_group
Mn1 Mn 0.25642(3) 1.03118(2) 0.329904(19) 0.01986(9) Uani 1 1 d . . .
C2 C 0.1206(2) 1.12019(15) 0.39397(13) 0.0279(4) Uani 1 1 d . . .
O2 O 0.04437(15) 1.18259(11) 0.43313(10) 0.0380(4) Uani 1 1 d . . .
C3 C 0.3491(2) 1.13355(15) 0.31216(13) 0.0295(5) Uani 1 1 d . . .
O3 O 0.40309(18) 1.19898(11) 0.30392(11) 0.0464(4) Uani 1 1 d . . .
C4 C 0.29967(19) 0.97836(13) 0.43057(13) 0.0242(4) Uani 1 1 d . . .
O4 O 0.32449(16) 0.94568(11) 0.49261(10) 0.0349(3) Uani 1 1 d . . .
C1 C 0.41120(18) 0.97498(13) 0.22101(12) 0.0201(4) Uani 1 1 d . . .
C11 C 0.54794(18) 0.99354(13) 0.20505(12) 0.0211(4) Uani 1 1 d . . .
C12 C 0.60896(19) 0.96500(15) 0.27063(13) 0.0275(4) Uani 1 1 d . . .
H12 H 0.5649 0.9321 0.3230 0.033 Uiso 1 1 calc R . .
C13 C 0.7336(2) 0.98491(16) 0.25871(15) 0.0325(5) Uani 1 1 d . . .
H13 H 0.7724 0.9659 0.3032 0.039 Uiso 1 1 calc R . .
C14 C 0.8009(2) 1.03297(16) 0.18101(15) 0.0322(5) Uani 1 1 d . . .
H14 H 0.8846 1.0467 0.1730 0.039 Uiso 1 1 calc R . .
C15 C 0.7426(2) 1.06048(15) 0.11523(14) 0.0294(4) Uani 1 1 d . . .
H15 H 0.7878 1.0924 0.0626 0.035 Uiso 1 1 calc R . .
C16 C 0.61728(19) 1.04091(13) 0.12683(13) 0.0246(4) Uani 1 1 d . . .
H16 H 0.5794 1.0597 0.0819 0.029 Uiso 1 1 calc R . .
B2 B 0.3571(2) 0.87849(15) 0.26875(14) 0.0208(4) Uani 1 1 d . . .
H2 H 0.4214 0.8238 0.2958 0.025 Uiso 1 1 calc R . .
B3 B 0.1803(2) 0.88709(15) 0.32970(14) 0.0226(4) Uani 1 1 d . . .
H3 H 0.1560 0.8357 0.3878 0.027 Uiso 1 1 calc R . .
B4 B 0.0721(2) 0.99462(16) 0.34018(15) 0.0252(5) Uani 1 1 d . . .
H4 H -0.0173 1.0193 0.3968 0.030 Uiso 1 1 calc R . .
B5 B 0.1350(2) 1.04813(16) 0.23162(15) 0.0239(4) Uani 1 1 d . . .
H5 H 0.0769 1.1166 0.2171 0.029 Uiso 1 1 calc R . .
B6 B 0.3107(2) 1.03916(15) 0.17352(14) 0.0213(4) Uani 1 1 d . . .
H6 H 0.3415 1.1034 0.1311 0.026 Uiso 1 1 calc R . .
B7 B 0.3783(2) 0.91074(15) 0.14915(14) 0.0216(4) Uani 1 1 d . . .
H7 H 0.4533 0.8787 0.0878 0.026 Uiso 1 1 calc R . .
B8 B 0.2471(2) 0.84910(15) 0.21507(14) 0.0226(4) Uani 1 1 d . . .
H8 H 0.2497 0.7733 0.1985 0.027 Uiso 1 1 calc R . .
B9 B 0.0935(2) 0.92533(16) 0.24771(15) 0.0241(4) Uani 1 1 d . . .
H9 H 0.0062 0.9006 0.2419 0.029 Uiso 1 1 calc R . .
B10 B 0.2172(2) 0.95683(15) 0.14865(15) 0.0229(4) Uani 1 1 d . . .
H10 H 0.1986 0.9599 0.0838 0.027 Uiso 1 1 calc R . .
N1 N 0.64635(14) 0.57982(11) 0.22390(10) 0.0197(3) Uani 1 1 d . . .
P1 P 0.58817(4) 0.48040(3) 0.24173(3) 0.01682(11) Uani 1 1 d . . .
C21 C 0.60260(19) 0.43011(13) 0.13618(12) 0.0225(4) Uani 1 1 d . . .
C22 C 0.66497(19) 0.47653(15) 0.05543(13) 0.0271(4) Uani 1 1 d . . .
H22 H 0.7017 0.5320 0.0559 0.033 Uiso 1 1 calc R . .
C23 C 0.6725(2) 0.43994(19) -0.02618(14) 0.0383(5) Uani 1 1 d . . .
H23 H 0.7139 0.4711 -0.0804 0.046 Uiso 1 1 calc R . .
C24 C 0.6186(3) 0.35754(17) -0.02668(15) 0.0427(6) Uani 1 1 d . . .
H24 H 0.6246 0.3329 -0.0814 0.051 Uiso 1 1 calc R . .
C25 C 0.5560(3) 0.31150(16) 0.05303(17) 0.0455(6) Uani 1 1 d . . .
H25 H 0.5194 0.2562 0.0521 0.055 Uiso 1 1 calc R . .
C26 C 0.5473(3) 0.34738(15) 0.13510(15) 0.0366(5) Uani 1 1 d . . .
H26 H 0.5047 0.3163 0.1890 0.044 Uiso 1 1 calc R . .
C31 C 0.65829(17) 0.39112(13) 0.30892(12) 0.0201(4) Uani 1 1 d . . .
C32 C 0.7282(2) 0.29981(14) 0.27898(14) 0.0268(4) Uani 1 1 d . . .
H32 H 0.7406 0.2809 0.2209 0.032 Uiso 1 1 calc R . .
C33 C 0.7793(2) 0.23679(15) 0.33695(15) 0.0335(5) Uani 1 1 d . . .
H33 H 0.8260 0.1756 0.3175 0.040 Uiso 1 1 calc R . .
C34 C 0.7609(2) 0.26498(16) 0.42318(15) 0.0320(5) Uani 1 1 d . . .
H34 H 0.7950 0.2224 0.4614 0.038 Uiso 1 1 calc R . .
C35 C 0.69238(19) 0.35567(15) 0.45316(14) 0.0282(4) Uani 1 1 d . . .
H35 H 0.6807 0.3742 0.5112 0.034 Uiso 1 1 calc R . .
C36 C 0.64114(18) 0.41888(14) 0.39630(12) 0.0225(4) Uani 1 1 d . . .
H36 H 0.5951 0.4801 0.4162 0.027 Uiso 1 1 calc R . .
C41 C 0.41486(17) 0.50506(13) 0.30696(12) 0.0181(4) Uani 1 1 d . . .
C42 C 0.35422(19) 0.43519(13) 0.36776(13) 0.0230(4) Uani 1 1 d . . .
H42 H 0.4027 0.3748 0.3747 0.028 Uiso 1 1 calc R . .
C43 C 0.22143(19) 0.45567(14) 0.41800(14) 0.0281(4) Uani 1 1 d . . .
H43 H 0.1812 0.4095 0.4594 0.034 Uiso 1 1 calc R . .
C44 C 0.14879(19) 0.54520(15) 0.40642(14) 0.0274(4) Uani 1 1 d . . .
H44 H 0.0597 0.5589 0.4400 0.033 Uiso 1 1 calc R . .
C45 C 0.20829(19) 0.61434(14) 0.34501(13) 0.0241(4) Uani 1 1 d . . .
H45 H 0.1588 0.6739 0.3369 0.029 Uiso 1 1 calc R . .
C46 C 0.34168(18) 0.59494(13) 0.29544(12) 0.0209(4) Uani 1 1 d . . .
H46 H 0.3819 0.6417 0.2548 0.025 Uiso 1 1 calc R . .
P2 P 0.78137(4) 0.60911(3) 0.22234(3) 0.01750(11) Uani 1 1 d . . .
C51 C 0.83819(18) 0.69175(13) 0.12864(12) 0.0215(4) Uani 1 1 d . . .
C52 C 0.74619(18) 0.75523(13) 0.09874(12) 0.0225(4) Uani 1 1 d . . .
H51 H 0.6570 0.7501 0.1227 0.027 Uiso 1 1 calc R . .
C53 C 0.7888(2) 0.82619(14) 0.03283(13) 0.0285(4) Uani 1 1 d . . .
H52 H 0.7280 0.8686 0.0124 0.034 Uiso 1 1 calc R . .
C54 C 0.9214(2) 0.83399(16) -0.00262(15) 0.0374(5) Uani 1 1 d . . .
H53 H 0.9492 0.8820 -0.0464 0.045 Uiso 1 1 calc R . .
C55 C 1.0128(2) 0.77077(17) 0.02675(17) 0.0407(6) Uani 1 1 d . . .
H54 H 1.1019 0.7760 0.0023 0.049 Uiso 1 1 calc R . .
C56 C 0.9718(2) 0.69966(15) 0.09247(15) 0.0316(5) Uani 1 1 d . . .
H55 H 1.0332 0.6573 0.1124 0.038 Uiso 1 1 calc R . .
C61 C 0.91308(17) 0.50808(13) 0.21256(13) 0.0212(4) Uani 1 1 d . . .
C62 C 0.95400(19) 0.47129(14) 0.28553(13) 0.0256(4) Uani 1 1 d . . .
H62 H 0.9177 0.5021 0.3408 0.031 Uiso 1 1 calc R . .
C63 C 1.0492(2) 0.38858(16) 0.27549(16) 0.0345(5) Uani 1 1 d . . .
H63 H 1.0753 0.3633 0.3245 0.041 Uiso 1 1 calc R . .
C64 C 1.1054(2) 0.34350(15) 0.19331(16) 0.0349(5) Uani 1 1 d . . .
H64 H 1.1701 0.2887 0.1869 0.042 Uiso 1 1 calc R . .
C65 C 1.0656(2) 0.37985(16) 0.12030(15) 0.0351(5) Uani 1 1 d . . .
H65 H 1.1035 0.3495 0.0649 0.042 Uiso 1 1 calc R . .
C66 C 0.9692(2) 0.46167(14) 0.13007(13) 0.0279(4) Uani 1 1 d . . .
H66 H 0.9419 0.4857 0.0813 0.033 Uiso 1 1 calc R . .
C71 C 0.75745(18) 0.67641(12) 0.32106(12) 0.0200(4) Uani 1 1 d . . .
C72 C 0.63141(18) 0.69688(13) 0.38442(12) 0.0215(4) Uani 1 1 d . . .
H72 H 0.5616 0.6711 0.3785 0.026 Uiso 1 1 calc R . .
C73 C 0.6111(2) 0.75617(14) 0.45638(13) 0.0267(4) Uani 1 1 d . . .
H73 H 0.5275 0.7704 0.4988 0.032 Uiso 1 1 calc R . .
C74 C 0.7155(2) 0.79391(14) 0.46467(14) 0.0309(5) Uani 1 1 d . . .
H74 H 0.7015 0.8336 0.5129 0.037 Uiso 1 1 calc R . .
C75 C 0.8412(2) 0.77337(15) 0.40191(14) 0.0310(4) Uani 1 1 d . . .
H75 H 0.9109 0.7989 0.4083 0.037 Uiso 1 1 calc R . .
C76 C 0.86195(19) 0.71502(14) 0.33006(13) 0.0264(4) Uani 1 1 d . . .
H76 H 0.9457 0.7014 0.2876 0.032 Uiso 1 1 calc R . .

loop_
_atom_site_aniso_label
_atom_site_aniso_U_11
_atom_site_aniso_U_22
_atom_site_aniso_U_33
_atom_site_aniso_U_23
_atom_site_aniso_U_13
_atom_site_aniso_U_12
Mn1 0.02124(16) 0.01571(15) 0.02053(17) 0.00170(10) -0.00538(12) -0.00137(12)
C2 0.0295(10) 0.0280(10) 0.0277(10) -0.0011(8) -0.0133(8) 0.0000(9)
O2 0.0343(8) 0.0366(8) 0.0406(9) -0.0131(7) -0.0145(7) 0.0114(7)
C3 0.0370(11) 0.0226(10) 0.0226(10) -0.0011(7) -0.0016(8) -0.0040(9)
O3 0.0635(11) 0.0272(8) 0.0394(9) -0.0042(6) 0.0037(8) -0.0234(8)
C4 0.0267(9) 0.0174(8) 0.0265(10) 0.0005(7) -0.0059(8) -0.0041(8)
O4 0.0462(9) 0.0307(8) 0.0289(8) 0.0055(6) -0.0164(7) -0.0038(7)
C1 0.0208(8) 0.0175(8) 0.0194(9) 0.0021(6) -0.0053(7) 0.0003(7)
C11 0.0197(8) 0.0169(8) 0.0258(10) 0.0016(7) -0.0074(7) -0.0021(8)
C12 0.0244(9) 0.0303(10) 0.0259(10) 0.0084(8) -0.0080(8) -0.0045(9)
C13 0.0274(10) 0.0397(12) 0.0337(12) 0.0085(9) -0.0157(9) -0.0066(10)
C14 0.0241(10) 0.0382(12) 0.0369(12) 0.0036(9) -0.0112(9) -0.0114(9)
C15 0.0285(10) 0.0308(10) 0.0280(11) 0.0071(8) -0.0064(8) -0.0120(9)
C16 0.0273(9) 0.0217(9) 0.0258(10) 0.0024(7) -0.0107(8) -0.0043(8)
B2 0.0207(10) 0.0177(9) 0.0228(10) 0.0010(7) -0.0073(8) -0.0002(9)
B3 0.0228(10) 0.0218(10) 0.0224(11) 0.0031(8) -0.0065(8) -0.0047(9)
B4 0.0198(10) 0.0244(11) 0.0284(11) 0.0010(8) -0.0050(9) -0.0026(9)
B5 0.0208(10) 0.0214(10) 0.0276(11) 0.0029(8) -0.0083(9) 0.0005(9)
B6 0.0208(10) 0.0192(10) 0.0220(10) 0.0044(7) -0.0067(8) -0.0014(9)
B7 0.0230(10) 0.0197(10) 0.0216(10) 0.0020(7) -0.0080(8) -0.0018(9)
B8 0.0239(10) 0.0203(10) 0.0243(11) 0.0023(8) -0.0100(9) -0.0027(9)
B9 0.0213(10) 0.0250(11) 0.0255(11) 0.0043(8) -0.0079(9) -0.0040(9)
B10 0.0227(10) 0.0210(10) 0.0252(11) 0.0039(8) -0.0098(9) -0.0020(9)
N1 0.0188(7) 0.0168(7) 0.0227(8) 0.0037(5) -0.0073(6) -0.0018(6)
P1 0.0188(2) 0.0144(2) 0.0174(2) 0.00231(15) -0.00692(17) -0.00232(18)
C21 0.0272(9) 0.0197(9) 0.0207(9) -0.0011(7) -0.0111(7) 0.0026(8)
C22 0.0233(9) 0.0322(10) 0.0249(10) 0.0006(8) -0.0095(8) 0.0009(9)
C23 0.0327(11) 0.0539(14) 0.0222(11) -0.0030(9) -0.0091(9) 0.0101(11)
C24 0.0565(14) 0.0415(13) 0.0315(12) -0.0158(10) -0.0255(11) 0.0179(12)
C25 0.0774(18) 0.0241(10) 0.0477(15) -0.0074(9) -0.0385(14) -0.0017(12)
C26 0.0612(15) 0.0238(10) 0.0323(12) 0.0022(8) -0.0242(11) -0.0095(10)
C31 0.0184(8) 0.0182(8) 0.0243(9) 0.0058(7) -0.0081(7) -0.0051(7)
C32 0.0275(9) 0.0224(9) 0.0295(10) 0.0017(7) -0.0099(8) -0.0016(8)
C33 0.0311(11) 0.0220(10) 0.0460(13) 0.0082(8) -0.0157(10) 0.0016(9)
C34 0.0263(10) 0.0336(11) 0.0399(12) 0.0192(9) -0.0185(9) -0.0087(9)
C35 0.0257(9) 0.0371(11) 0.0261(10) 0.0105(8) -0.0126(8) -0.0132(9)
C36 0.0220(9) 0.0233(9) 0.0236(10) 0.0048(7) -0.0088(7) -0.0065(8)
C41 0.0189(8) 0.0177(8) 0.0200(9) 0.0000(6) -0.0093(7) -0.0030(7)
C42 0.0237(9) 0.0180(9) 0.0288(10) 0.0036(7) -0.0109(8) -0.0047(8)
C43 0.0251(9) 0.0237(10) 0.0336(11) 0.0097(8) -0.0067(8) -0.0096(8)
C44 0.0182(9) 0.0302(10) 0.0340(11) 0.0023(8) -0.0081(8) -0.0062(8)
C45 0.0221(9) 0.0200(9) 0.0317(10) 0.0026(7) -0.0126(8) -0.0014(8)
C46 0.0237(9) 0.0185(8) 0.0223(9) 0.0047(6) -0.0101(7) -0.0055(8)
P2 0.0162(2) 0.0156(2) 0.0194(2) 0.00374(15) -0.00538(17) -0.00220(18)
C51 0.0232(9) 0.0175(8) 0.0220(9) 0.0052(6) -0.0064(7) -0.0034(8)
C52 0.0209(9) 0.0198(9) 0.0226(9) 0.0012(7) -0.0042(7) 0.0007(8)
C53 0.0323(10) 0.0202(9) 0.0278(10) 0.0053(7) -0.0083(8) 0.0035(9)
C54 0.0389(12) 0.0275(11) 0.0374(12) 0.0175(9) -0.0053(10) -0.0064(10)
C55 0.0257(10) 0.0392(12) 0.0502(14) 0.0198(10) -0.0057(10) -0.0103(10)
C56 0.0223(9) 0.0298(11) 0.0391(12) 0.0151(8) -0.0088(9) -0.0047(9)
C61 0.0174(8) 0.0165(8) 0.0276(10) 0.0049(7) -0.0058(7) -0.0029(7)
C62 0.0268(9) 0.0218(9) 0.0303(10) 0.0019(7) -0.0134(8) -0.0023(8)
C63 0.0351(11) 0.0270(10) 0.0465(13) 0.0057(9) -0.0244(10) 0.0010(10)
C64 0.0274(10) 0.0210(10) 0.0519(14) 0.0018(9) -0.0124(10) 0.0050(9)
C65 0.0317(11) 0.0290(11) 0.0341(12) -0.0015(8) -0.0012(9) 0.0040(10)
C66 0.0271(10) 0.0261(10) 0.0233(10) 0.0052(7) -0.0031(8) 0.0016(9)
C71 0.0242(9) 0.0145(8) 0.0215(9) 0.0035(6) -0.0094(7) -0.0016(8)
C72 0.0227(9) 0.0173(8) 0.0247(10) 0.0042(7) -0.0083(7) -0.0047(8)
C73 0.0305(10) 0.0214(9) 0.0249(10) 0.0027(7) -0.0067(8) -0.0015(8)
C74 0.0487(13) 0.0202(9) 0.0275(11) 0.0011(7) -0.0157(9) -0.0094(9)
C75 0.0372(11) 0.0281(10) 0.0352(11) 0.0067(8) -0.0175(9) -0.0170(9)
C76 0.0241(9) 0.0270(10) 0.0291(10) 0.0044(7) -0.0091(8) -0.0088(8)

loop_
_atom_type_symbol
_atom_type_description
_atom_type_scat_dispersion_real
_atom_type_scat_dispersion_imag
_atom_type_scat_source
Mn Mn -0.5299 2.8052 'International Tables Vol C Tables 4.2.6.8 and 6.1.1.4'
O O 0.0492 0.0322 'International Tables Vol C Tables 4.2.6.8 and 6.1.1.4'
C C 0.0181 0.0091 'International Tables Vol C Tables 4.2.6.8 and 6.1.1.4'
B B 0.0090 0.0039 'International Tables Vol C Tables 4.2.6.8 and 6.1.1.4'
P P 0.2955 0.4335 'International Tables Vol C Tables 4.2.6.8 and 6.1.1.4'
N N 0.0311 0.0180 'International Tables Vol C Tables 4.2.6.8 and 6.1.1.4'
H H 0.0000 0.0000 'International Tables Vol C Tables 4.2.6.8 and 6.1.1.4'

loop_
_geom_angle_atom_site_label_1
_geom_angle_atom_site_label_2
_geom_angle_atom_site_label_3
_geom_angle
_geom_angle_site_symmetry_1
_geom_angle_site_symmetry_3
_geom_angle_publ_flag
C2 Mn1 C3 82.99(9) . . ?
C2 Mn1 C4 94.22(8) . . ?
C3 Mn1 C4 95.44(9) . . ?
C2 Mn1 C1 157.37(8) . . ?
C3 Mn1 C1 83.52(8) . . ?
C4 Mn1 C1 105.09(8) . . ?
C2 Mn1 B4 68.28(9) . . ?
C3 Mn1 B4 143.54(9) . . ?
C4 Mn1 B4 108.20(9) . . ?
C1 Mn1 B4 115.07(8) . . ?
C2 Mn1 B3 109.05(9) . . ?
C3 Mn1 B3 167.80(8) . . ?
C4 Mn1 B3 85.85(8) . . ?
C1 Mn1 B3 84.44(7) . . ?
B4 Mn1 B3 45.59(8) . . ?
C2 Mn1 B5 82.79(8) . . ?
C3 Mn1 B5 109.86(9) . . ?
C4 Mn1 B5 153.86(8) . . ?
C1 Mn1 B5 84.82(7) . . ?
B4 Mn1 B5 46.61(8) . . ?
B3 Mn1 B5 70.85(8) . . ?
C2 Mn1 B6 117.26(8) . . ?
C3 Mn1 B6 84.33(8) . . ?
C4 Mn1 B6 148.13(8) . . ?
C1 Mn1 B6 43.12(7) . . ?
B4 Mn1 B6 89.23(8) . . ?
B3 Mn1 B6 88.19(8) . . ?
B5 Mn1 B6 45.84(7) . . ?
C2 Mn1 B2 155.47(9) . . ?
C3 Mn1 B2 121.54(8) . . ?
C4 Mn1 B2 84.06(8) . . ?
C1 Mn1 B2 41.83(7) . . ?
B4 Mn1 B2 88.95(8) . . ?
B3 Mn1 B2 46.45(7) . . ?
B5 Mn1 B2 88.07(7) . . ?
B6 Mn1 B2 69.43(7) . . ?
O2 C2 Mn1 172.89(19) . . ?
O3 C3 Mn1 177.36(18) . . ?
O4 C4 Mn1 179.08(18) . . ?
C11 C1 B2 123.88(15) . . ?
C11 C1 B6 123.74(15) . . ?
B2 C1 B6 111.21(15) . . ?
C11 C1 B7 120.96(15) . . ?
B2 C1 B7 69.03(13) . . ?
B6 C1 B7 67.55(12) . . ?
C11 C1 Mn1 121.39(13) . . ?
B2 C1 Mn1 78.71(10) . . ?
B6 C1 Mn1 77.44(10) . . ?
B7 C1 Mn1 117.62(12) . . ?
C16 C11 C12 118.11(17) . . ?
C16 C11 C1 121.74(17) . . ?
C12 C11 C1 120.13(17) . . ?
C13 C12 C11 121.04(18) . . ?
C14 C13 C12 120.21(19) . . ?
C13 C14 C15 119.40(19) . . ?
C14 C15 C16 120.71(19) . . ?
C15 C16 C11 120.53(18) . . ?
C1 B2 B8 107.97(15) . . ?
C1 B2 B3 117.90(14) . . ?
B8 B2 B3 59.12(12) . . ?
C1 B2 B7 57.33(11) . . ?
B8 B2 B7 58.24(12) . . ?
B3 B2 B7 107.78(14) . . ?
C1 B2 Mn1 59.46(9) . . ?
B8 B2 Mn1 103.64(11) . . ?
B3 B2 Mn1 65.75(9) . . ?
B7 B2 Mn1 98.53(11) . . ?
B4 B3 B8 111.46(15) . . ?
B4 B3 B2 123.14(15) . . ?
B8 B3 B2 59.57(11) . . ?
B4 B3 B9 58.50(12) . . ?
B8 B3 B9 57.92(11) . . ?
B2 B3 B9 107.58(14) . . ?
B4 B3 Mn1 61.33(10) . . ?
B8 B3 Mn1 105.33(12) . . ?
B2 B3 Mn1 67.81(9) . . ?
B9 B3 Mn1 97.56(11) . . ?
B3 B4 B9 64.16(13) . . ?
B3 B4 B5 100.66(15) . . ?
B9 B4 B5 62.52(13) . . ?
B3 B4 Mn1 73.08(11) . . ?
B9 B4 Mn1 108.25(13) . . ?
B5 B4 Mn1 73.12(11) . . ?
B4 B5 B10 111.23(15) . . ?
B4 B5 B6 121.39(15) . . ?
B10 B5 B6 60.13(12) . . ?
B4 B5 B9 58.04(12) . . ?
B10 B5 B9 58.52(12) . . ?
B6 B5 B9 107.99(14) . . ?
B4 B5 Mn1 60.27(10) . . ?
B10 B5 Mn1 105.54(11) . . ?
B6 B5 Mn1 67.10(9) . . ?
B9 B5 Mn1 97.21(11) . . ?
C1 B6 B10 107.64(14) . . ?
C1 B6 B5 118.57(15) . . ?
B10 B6 B5 59.41(12) . . ?
C1 B6 B7 57.07(11) . . ?
B10 B6 B7 58.08(11) . . ?
B5 B6 B7 108.23(14) . . ?
C1 B6 Mn1 59.45(9) . . ?
B10 B6 Mn1 105.06(12) . . ?
B5 B6 Mn1 67.06(9) . . ?
B7 B6 Mn1 99.31(11) . . ?
C1 B7 B10 108.10(15) . . ?
C1 B7 B8 105.95(14) . . ?
B10 B7 B8 61.20(12) . . ?
C1 B7 B6 55.38(11) . . ?
B10 B7 B6 60.29(12) . . ?
B8 B7 B6 103.05(14) . . ?
C1 B7 B2 53.63(11) . . ?
B10 B7 B2 104.15(14) . . ?
B8 B7 B2 59.60(11) . . ?
B6 B7 B2 92.62(13) . . ?
B9 B8 B7 113.25(15) . . ?
B9 B8 B3 62.38(12) . . ?
B7 B8 B3 112.80(15) . . ?
B9 B8 B2 112.64(15) . . ?
B7 B8 B2 62.15(12) . . ?
B3 B8 B2 61.31(12) . . ?
B9 B8 B10 59.51(12) . . ?
B7 B8 B10 59.19(12) . . ?
B3 B8 B10 105.05(14) . . ?
B2 B8 B10 104.56(15) . . ?
B4 B9 B8 112.02(16) . . ?
B4 B9 B10 113.79(16) . . ?
B8 B9 B10 61.49(12) . . ?
B4 B9 B5 59.44(12) . . ?
B8 B9 B5 104.13(15) . . ?
B10 B9 B5 59.98(12) . . ?
B4 B9 B3 57.35(12) . . ?
B8 B9 B3 59.69(11) . . ?
B10 B9 B3 104.53(15) . . ?
B5 B9 B3 94.37(14) . . ?
B7 B10 B9 113.17(15) . . ?
B7 B10 B5 112.06(16) . . ?
B9 B10 B5 61.50(12) . . ?
B7 B10 B8 59.61(12) . . ?
B9 B10 B8 59.00(12) . . ?
B5 B10 B8 103.44(14) . . ?
B7 B10 B6 61.64(12) . . ?
B9 B10 B6 110.66(15) . . ?
B5 B10 B6 60.46(12) . . ?
B8 B10 B6 102.89(14) . . ?
P1 N1 P2 134.03(10) . . ?
N1 P1 C31 114.35(8) . . ?
N1 P1 C21 110.19(9) . . ?
C31 P1 C21 110.83(8) . . ?
N1 P1 C41 108.78(8) . . ?
C31 P1 C41 104.52(8) . . ?
C21 P1 C41 107.81(8) . . ?
C22 C21 C26 119.80(18) . . ?
C22 C21 P1 119.58(15) . . ?
C26 C21 P1 120.58(15) . . ?
C21 C22 C23 119.9(2) . . ?
C24 C23 C22 120.0(2) . . ?
C25 C24 C23 120.5(2) . . ?
C24 C25 C26 120.2(2) . . ?
C25 C26 C21 119.7(2) . . ?
C32 C31 C36 119.72(16) . . ?
C32 C31 P1 124.39(15) . . ?
C36 C31 P1 115.88(13) . . ?
C31 C32 C33 119.34(19) . . ?
C34 C33 C32 120.27(19) . . ?
C35 C34 C33 120.71(17) . . ?
C34 C35 C36 119.59(19) . . ?
C35 C36 C31 120.37(17) . . ?
C42 C41 C46 120.02(16) . . ?
C42 C41 P1 120.72(13) . . ?
C46 C41 P1 119.26(14) . . ?
C43 C42 C41 119.99(17) . . ?
C42 C43 C44 119.87(18) . . ?
C45 C44 C43 120.31(18) . . ?
C44 C45 C46 120.16(17) . . ?
C45 C46 C41 119.64(17) . . ?
N1 P2 C51 109.88(8) . . ?
N1 P2 C71 110.58(8) . . ?
C51 P2 C71 105.00(8) . . ?
N1 P2 C61 114.73(8) . . ?
C51 P2 C61 107.05(8) . . ?
C71 P2 C61 109.10(8) . . ?
C52 C51 C56 120.12(17) . . ?
C52 C51 P2 119.28(14) . . ?
C56 C51 P2 120.25(14) . . ?
C53 C52 C51 119.44(18) . . ?
C54 C53 C52 120.25(18) . . ?
C53 C54 C55 120.37(19) . . ?
C54 C55 C56 120.1(2) . . ?
C55 C56 C51 119.77(19) . . ?
C66 C61 C62 119.44(17) . . ?
C66 C61 P2 117.94(14) . . ?
C62 C61 P2 122.49(15) . . ?
C63 C62 C61 119.77(19) . . ?
C64 C63 C62 120.51(19) . . ?
C63 C64 C65 120.08(19) . . ?
C64 C65 C66 119.8(2) . . ?
C65 C66 C61 120.39(19) . . ?
C76 C71 C72 120.21(17) . . ?
C76 C71 P2 119.92(14) . . ?
C72 C71 P2 119.64(15) . . ?
C73 C72 C71 119.45(18) . . ?
C74 C73 C72 119.82(18) . . ?
C73 C74 C75 120.86(19) . . ?
C76 C75 C74 119.7(2) . . ?
C75 C76 C71 119.98(18) . . ?

loop_
_geom_bond_atom_site_label_1
_geom_bond_atom_site_label_2
_geom_bond_distance
_geom_bond_site_symmetry_2
_geom_bond_publ_flag
Mn1 C2 1.817(2) . ?
Mn1 C3 1.836(2) . ?
Mn1 C4 1.858(2) . ?
Mn1 C1 2.0508(18) . ?
Mn1 B4 2.109(2) . ?
Mn1 B3 2.299(2) . ?
Mn1 B5 2.324(2) . ?
Mn1 B6 2.324(2) . ?
Mn1 B2 2.335(2) . ?
C2 O2 1.146(2) . ?
C3 O3 1.143(3) . ?
C4 O4 1.136(2) . ?
C1 C11 1.491(3) . ?
C1 B2 1.588(3) . ?
C1 B6 1.628(3) . ?
C1 B7 1.660(3) . ?
C11 C16 1.389(3) . ?
C11 C12 1.401(3) . ?
C12 C13 1.382(3) . ?
C13 C14 1.381(3) . ?
C14 C15 1.382(3) . ?
C15 C16 1.388(3) . ?
B2 B8 1.796(3) . ?
B2 B3 1.828(3) . ?
B2 B7 1.842(3) . ?
B3 B4 1.717(3) . ?
B3 B8 1.788(3) . ?
B3 B9 1.835(3) . ?
B4 B9 1.739(3) . ?
B4 B5 1.765(3) . ?
B5 B10 1.791(3) . ?
B5 B6 1.810(3) . ?
B5 B9 1.818(3) . ?
B6 B10 1.804(3) . ?
B6 B7 1.828(3) . ?
B7 B10 1.763(3) . ?
B7 B8 1.771(3) . ?
B8 B9 1.755(3) . ?
B8 B10 1.799(3) . ?
B9 B10 1.764(3) . ?
N1 P1 1.5855(15) . ?
N1 P2 1.5863(16) . ?
P1 C31 1.7980(18) . ?
P1 C21 1.8017(18) . ?
P1 C41 1.8072(18) . ?
C21 C22 1.388(3) . ?
C21 C26 1.393(3) . ?
C22 C23 1.391(3) . ?
C23 C24 1.378(4) . ?
C24 C25 1.374(4) . ?
C25 C26 1.389(3) . ?
C31 C32 1.391(3) . ?
C31 C36 1.400(3) . ?
C32 C33 1.395(3) . ?
C33 C34 1.382(3) . ?
C34 C35 1.379(3) . ?
C35 C36 1.384(3) . ?
C41 C42 1.392(3) . ?
C41 C46 1.393(2) . ?
C42 C43 1.387(3) . ?
C43 C44 1.387(3) . ?
C44 C45 1.385(3) . ?
C45 C46 1.389(3) . ?
P2 C51 1.7958(18) . ?
P2 C71 1.7992(18) . ?
P2 C61 1.8001(18) . ?
C51 C52 1.394(3) . ?
C51 C56 1.395(3) . ?
C52 C53 1.388(3) . ?
C53 C54 1.383(3) . ?
C54 C55 1.384(3) . ?
C55 C56 1.385(3) . ?
C61 C66 1.393(3) . ?
C61 C62 1.394(3) . ?
C62 C63 1.388(3) . ?
C63 C64 1.380(3) . ?
C64 C65 1.386(3) . ?
C65 C66 1.387(3) . ?
C71 C76 1.393(3) . ?
C71 C72 1.396(3) . ?
C72 C73 1.390(3) . ?
C73 C74 1.381(3) . ?
C74 C75 1.390(3) . ?
C75 C76 1.379(3) . ?
